data_1532240
loop_
_publ_author_name
'Wang, X.-L.'
'James, M.'
'Horvat, J.'
'Gao, F.'
'Liu, H.K.'
'Dou, S.X.'
'Li, A.H.'

_publ_section_title
;
 Structure and spin glass behaviour in non-metallic Yb2 Co Mn O6
 perovskite manganite
;
_journal_name_full 'Journal of Magnetism and Magnetic Materials'
_journal_page_first 86
_journal_page_last 92
_journal_volume 246
_journal_year 2002
_chemical_formula_sum 'Co Mn O6 Yb2'
_chemical_name_systematic 'Yb2 ((Co Mn) O6)'
_space_group_IT_number 62
_symmetry_space_group_name_Hall '-P 2ac 2n'
_symmetry_space_group_name_H-M 'P n m a'
_cell_angle_alpha 90
_cell_angle_beta 90
_cell_angle_gamma 90
_cell_formula_units_Z 2
_cell_length_a 5.5594
_cell_length_b 7.4154
_cell_length_c 5.1825
_cell_volume 213.649
_citation_journal_id_ASTM JMMMDC
_cod_data_source_file Wang_JMMMDC_2002_708.cif
_cod_data_source_block Co1Mn1O6Yb2
_cod_original_cell_volume 213.6495
_cod_original_formula_sum 'Co1 Mn1 O6 Yb2'
_cod_database_code 1532240

loop_
_symmetry_equiv_pos_as_xyz
x,y,z
-x+1/2,-y,z+1/2
x+1/2,-y+1/2,-z+1/2
-x,y+1/2,-z
-x,-y,-z
x-1/2,y,-z-1/2
-x-1/2,y-1/2,z-1/2
x,-y-1/2,z

loop_
_atom_site_label
_atom_site_type_symbol
_atom_site_fract_x
_atom_site_fract_y
_atom_site_fract_z
_atom_site_occupancy
_atom_site_U_iso_or_equiv
O1 O-2 0.4528 0.25 0.1126 1 0.0
Mn1 Mn+3 0 0 0.5 0.5 0.0
Co1 Co+3 0 0 0.5 0.5 0.0
Yb1 Yb+3 0.0749 0.25 -0.02 1 0.0
O2 O-2 0.3064 0.0552 0.6837 1 0.0
